data_4023802
loop_
_publ_author_name
'Yang Song'
'Garry R. Buettner'
'Sean Parkin'
'Brett A. Wagner'
'Larry W. Robertson'
'Hans-Joachim Lehmler'

_publ_contact_author_address
;The University of Iowa
Department of Occupational and Environmental Health
100 Oakdale Campus, 124 IREH
Iowa City, IA 52242-5000
USA
;
_publ_contact_author_email hans-joachim-lehmler@uiowa.edu
_publ_contact_author_fax '1 (319) 335-4290'
_publ_contact_author_name 'Hans-Joachim Lehmler'
_publ_contact_author_phone '1 (319) 335-4211'
_publ_section_title
;
 Chlorination Increases the Persistence of Semiquinone Free Radicals
 Derived from Polychlorinated Biphenyl Hydroquinones and Quinones
;
_journal_name_full 'Journal of Organic Chemistry'
_journal_page_first 8296
_journal_page_last 8304
_journal_paper_doi 10.1021/jo801397g
_journal_volume 73
_journal_year 2008
_chemical_formula_moiety 'C12 H7 Cl3 O2'
_chemical_formula_sum 'C12 H7 Cl3 O2'
_chemical_formula_weight 289.53
_chemical_name_systematic
; 
3,6,4'-Trichloro-biphenyl-2,5-diol
;
_space_group_IT_number 14
_symmetry_cell_setting monoclinic
_symmetry_space_group_name_Hall '-P 2ybc'
_symmetry_space_group_name_H-M 'P 1 21/c 1'
_atom_sites_solution_hydrogens geom
_atom_sites_solution_primary direct
_atom_sites_solution_secondary difmap
_audit_creation_method SHELXL-97
_cell_angle_alpha 90.00
_cell_angle_beta 98.896(2)
_cell_angle_gamma 90.00
_cell_formula_units_Z 4
_cell_length_a 9.2876(4)
_cell_length_b 9.0426(4)
_cell_length_c 13.8328(7)
_cell_measurement_reflns_used 9897
_cell_measurement_temperature 90.0(2)
_cell_measurement_theta_max 69.19
_cell_measurement_theta_min 4.82
_cell_volume 1147.76(9)
_computing_cell_refinement 'APEX2 (Bruker-AXS, 2006)'
_computing_data_collection 'APEX2 (Bruker-AXS, 2006)'
_computing_data_reduction 'APEX2 (Bruker-AXS, 2006)'
_computing_molecular_graphics 'XP in SHELXTL (Sheldrick, 2008)'
_computing_publication_material
; 
SHELX97-2 (Sheldrick, 2008) and local procedures 
;
_computing_structure_refinement 'SHELXL-97 (Sheldrick, 2008)'
_computing_structure_solution 'SHELXS-97 (Sheldrick, 2008)'
_diffrn_ambient_temperature 90.0(2)
_diffrn_detector_area_resol_mean 18
_diffrn_measured_fraction_theta_full 0.992
_diffrn_measured_fraction_theta_max 0.992
_diffrn_measurement_device_type 'Bruker X8 Proteum diffractometer'
_diffrn_measurement_method '\f and \w scans'
_diffrn_radiation_monochromator 'graded multilayer optics'
_diffrn_radiation_source 'fine-focus rotating anode'
_diffrn_radiation_type CuK\a
_diffrn_radiation_wavelength 1.54178
_diffrn_reflns_av_R_equivalents 0.0432
_diffrn_reflns_av_sigmaI/netI 0.0254
_diffrn_reflns_limit_h_max 11
_diffrn_reflns_limit_h_min -11
_diffrn_reflns_limit_k_max 10
_diffrn_reflns_limit_k_min -10
_diffrn_reflns_limit_l_max 13
_diffrn_reflns_limit_l_min -16
_diffrn_reflns_number 15828
_diffrn_reflns_theta_full 69.28
_diffrn_reflns_theta_max 69.28
_diffrn_reflns_theta_min 4.82
_diffrn_standards_number 0
_exptl_absorpt_coefficient_mu 7.113
_exptl_absorpt_correction_T_max 0.871
_exptl_absorpt_correction_T_min 0.553
_exptl_absorpt_correction_type multi-scan
_exptl_absorpt_process_details 'Sadabs in APEX2 (BrukerAXS, 2006)'
_exptl_crystal_colour colourless
_exptl_crystal_density_diffrn 1.676
_exptl_crystal_density_method 'not measured'
_exptl_crystal_description lath
_exptl_crystal_F_000 584
_exptl_crystal_size_max 0.22
_exptl_crystal_size_mid 0.06
_exptl_crystal_size_min 0.02
_refine_diff_density_max 0.284
_refine_diff_density_min -0.276
_refine_diff_density_rms 0.057
_refine_ls_extinction_method none
_refine_ls_goodness_of_fit_ref 1.050
_refine_ls_hydrogen_treatment constr
_refine_ls_matrix_type full
_refine_ls_number_parameters 156
_refine_ls_number_reflns 2126
_refine_ls_number_restraints 0
_refine_ls_restrained_S_all 1.050
_refine_ls_R_factor_all 0.0266
_refine_ls_R_factor_gt 0.0252
_refine_ls_shift/su_max 0.001
_refine_ls_shift/su_mean 0.000
_refine_ls_structure_factor_coef Fsqd
_refine_ls_weighting_details 'calc w=1/[\s^2^(Fo^2^)+(0.0403P)^2^+0.6092P] where P=(Fo^2^+2Fc^2^)/3'
_refine_ls_weighting_scheme calc
_refine_ls_wR_factor_gt 0.0686
_refine_ls_wR_factor_ref 0.0703
_reflns_number_gt 2022
_reflns_number_total 2126
_reflns_threshold_expression >2\s(I)
_cod_data_source_file jo801397g_si_004.cif
_cod_data_source_block x08071
_cod_original_sg_symbol_H-M 'P 21/c'
_cod_database_code 4023802

loop_
_symmetry_equiv_pos_as_xyz
'x, y, z'
'-x, y+1/2, -z+1/2'
'-x, -y, -z'
'x, -y-1/2, z-1/2'

loop_
_atom_site_label
_atom_site_type_symbol
_atom_site_fract_x
_atom_site_fract_y
_atom_site_fract_z
_atom_site_U_iso_or_equiv
_atom_site_adp_type
_atom_site_occupancy
_atom_site_symmetry_multiplicity
_atom_site_calc_flag
_atom_site_refinement_flags
_atom_site_disorder_assembly
_atom_site_disorder_group
Cl1 Cl -0.05353(4) 0.33680(4) 0.83080(3) 0.02190(12) Uani 1 1 d . . .
Cl1' Cl 0.16598(4) 0.49153(4) 0.42807(3) 0.01904(12) Uani 1 1 d . . .
Cl2' Cl 0.72274(4) 0.10296(4) 0.49198(2) 0.01812(12) Uani 1 1 d . . .
O1' O 0.37356(11) 0.44950(12) 0.28849(7) 0.0178(2) Uani 1 1 d . . .
H1' H 0.2934 0.4931 0.2869 0.027 Uiso 1 1 calc R . .
O2' O 0.52503(11) 0.13805(13) 0.63303(7) 0.0182(2) Uani 1 1 d . . .
H2' H 0.4559 0.1321 0.6655 0.027 Uiso 1 1 calc R . .
C1 C 0.25659(16) 0.30675(16) 0.61166(10) 0.0145(3) Uani 1 1 d . . .
C2 C 0.29589(16) 0.38529(17) 0.69804(11) 0.0166(3) Uani 1 1 d . . .
H2 H 0.3878 0.4334 0.7100 0.020 Uiso 1 1 calc R . .
C3 C 0.20236(17) 0.39434(17) 0.76723(11) 0.0180(3) Uani 1 1 d . . .
H3 H 0.2286 0.4492 0.8259 0.022 Uiso 1 1 calc R . .
C4 C 0.07014(16) 0.32138(17) 0.74848(11) 0.0161(3) Uani 1 1 d . . .
C5 C 0.03049(17) 0.23816(17) 0.66496(11) 0.0175(3) Uani 1 1 d . . .
H5 H -0.0592 0.1858 0.6549 0.021 Uiso 1 1 calc R . .
C6 C 0.12399(16) 0.23240(17) 0.59606(11) 0.0158(3) Uani 1 1 d . . .
H6 H 0.0972 0.1771 0.5376 0.019 Uiso 1 1 calc R . .
C1' C 0.35462(16) 0.30292(17) 0.53592(10) 0.0143(3) Uani 1 1 d . . .
C2' C 0.32000(16) 0.38135(16) 0.44864(11) 0.0149(3) Uani 1 1 d . . .
C3' C 0.40729(16) 0.37510(17) 0.37566(10) 0.0150(3) Uani 1 1 d . . .
C4' C 0.53266(16) 0.29049(17) 0.39022(10) 0.0157(3) Uani 1 1 d . . .
H4' H 0.5938 0.2857 0.3413 0.019 Uiso 1 1 calc R . .
C5' C 0.56810(16) 0.21302(17) 0.47666(11) 0.0151(3) Uani 1 1 d . . .
C6' C 0.48181(16) 0.21800(17) 0.55039(10) 0.0149(3) Uani 1 1 d . . .

loop_
_atom_site_aniso_label
_atom_site_aniso_U_11
_atom_site_aniso_U_22
_atom_site_aniso_U_33
_atom_site_aniso_U_23
_atom_site_aniso_U_13
_atom_site_aniso_U_12
Cl1 0.0214(2) 0.0301(2) 0.0168(2) 0.00032(14) 0.01115(14) 0.00300(15)
Cl1' 0.0179(2) 0.0227(2) 0.0172(2) 0.00402(13) 0.00489(14) 0.00580(13)
Cl2' 0.01537(19) 0.0242(2) 0.0160(2) 0.00255(13) 0.00616(14) 0.00412(13)
O1' 0.0178(5) 0.0253(6) 0.0110(5) 0.0048(4) 0.0042(4) 0.0026(4)
O2' 0.0178(5) 0.0266(6) 0.0113(5) 0.0055(4) 0.0058(4) 0.0046(4)
C1 0.0157(7) 0.0164(7) 0.0118(7) 0.0025(5) 0.0030(5) 0.0037(6)
C2 0.0168(7) 0.0186(8) 0.0147(7) -0.0009(6) 0.0033(6) -0.0006(6)
C3 0.0211(8) 0.0211(8) 0.0121(7) -0.0026(6) 0.0033(6) 0.0022(6)
C4 0.0181(7) 0.0191(7) 0.0127(7) 0.0025(6) 0.0073(6) 0.0047(6)
C5 0.0149(7) 0.0203(8) 0.0176(7) 0.0013(6) 0.0038(6) -0.0002(6)
C6 0.0173(7) 0.0187(7) 0.0116(7) -0.0016(6) 0.0029(5) 0.0010(6)
C1' 0.0155(7) 0.0171(7) 0.0106(7) -0.0019(5) 0.0031(5) -0.0013(6)
C2' 0.0137(7) 0.0168(7) 0.0144(7) -0.0006(6) 0.0028(5) 0.0002(6)
C3' 0.0171(7) 0.0182(7) 0.0095(7) 0.0011(5) 0.0016(5) -0.0024(6)
C4' 0.0165(7) 0.0198(7) 0.0118(7) -0.0016(6) 0.0056(5) -0.0021(6)
C5' 0.0137(7) 0.0176(7) 0.0145(7) -0.0011(6) 0.0036(5) -0.0002(6)
C6' 0.0167(7) 0.0181(7) 0.0102(7) 0.0008(6) 0.0027(5) -0.0011(6)

loop_
_atom_type_symbol
_atom_type_description
_atom_type_scat_dispersion_real
_atom_type_scat_dispersion_imag
_atom_type_scat_source
C C 0.0181 0.0091 'International Tables Vol C Tables 4.2.6.8 and 6.1.1.4'
H H 0.0000 0.0000 'International Tables Vol C Tables 4.2.6.8 and 6.1.1.4'
O O 0.0492 0.0322 'International Tables Vol C Tables 4.2.6.8 and 6.1.1.4'
Cl Cl 0.3639 0.7018 'International Tables Vol C Tables 4.2.6.8 and 6.1.1.4'

loop_
_geom_angle_atom_site_label_1
_geom_angle_atom_site_label_2
_geom_angle_atom_site_label_3
_geom_angle
_geom_angle_site_symmetry_1
_geom_angle_site_symmetry_3
_geom_angle_publ_flag
C3' O1' H1' 109.5 . . ?
C6' O2' H2' 109.5 . . ?
C2 C1 C6 119.29(14) . . ?
C2 C1 C1' 120.56(13) . . ?
C6 C1 C1' 120.14(13) . . ?
C1 C2 C3 120.86(14) . . ?
C1 C2 H2 119.6 . . ?
C3 C2 H2 119.6 . . ?
C4 C3 C2 118.29(14) . . ?
C4 C3 H3 120.9 . . ?
C2 C3 H3 120.9 . . ?
C5 C4 C3 122.10(14) . . ?
C5 C4 Cl1 118.22(12) . . ?
C3 C4 Cl1 119.67(12) . . ?
C4 C5 C6 118.79(14) . . ?
C4 C5 H5 120.6 . . ?
C6 C5 H5 120.6 . . ?
C5 C6 C1 120.61(14) . . ?
C5 C6 H6 119.7 . . ?
C1 C6 H6 119.7 . . ?
C2' C1' C6' 118.70(13) . . ?
C2' C1' C1 120.83(13) . . ?
C6' C1' C1 120.46(13) . . ?
C3' C2' C1' 121.73(13) . . ?
C3' C2' Cl1' 117.65(11) . . ?
C1' C2' Cl1' 120.62(11) . . ?
O1' C3' C4' 118.15(13) . . ?
O1' C3' C2' 122.55(13) . . ?
C4' C3' C2' 119.31(13) . . ?
C5' C4' C3' 119.33(13) . . ?
C5' C4' H4' 120.3 . . ?
C3' C4' H4' 120.3 . . ?
C4' C5' C6' 122.06(14) . . ?
C4' C5' Cl2' 118.64(11) . . ?
C6' C5' Cl2' 119.28(11) . . ?
O2' C6' C5' 118.05(13) . . ?
O2' C6' C1' 123.08(13) . . ?
C5' C6' C1' 118.87(13) . . ?

loop_
_geom_bond_atom_site_label_1
_geom_bond_atom_site_label_2
_geom_bond_distance
_geom_bond_site_symmetry_2
_geom_bond_publ_flag
Cl1 C4 1.7436(15) . ?
Cl1' C2' 1.7303(15) . ?
Cl2' C5' 1.7332(15) . ?
O1' C3' 1.3740(18) . ?
O1' H1' 0.8400 . ?
O2' C6' 1.3597(18) . ?
O2' H2' 0.8400 . ?
C1 C2 1.389(2) . ?
C1 C6 1.390(2) . ?
C1 C1' 1.491(2) . ?
C2 C3 1.391(2) . ?
C2 H2 0.9500 . ?
C3 C4 1.383(2) . ?
C3 H3 0.9500 . ?
C4 C5 1.380(2) . ?
C5 C6 1.386(2) . ?
C5 H5 0.9500 . ?
C6 H6 0.9500 . ?
C1' C2' 1.394(2) . ?
C1' C6' 1.397(2) . ?
C2' C3' 1.390(2) . ?
C3' C4' 1.382(2) . ?
C4' C5' 1.381(2) . ?
C4' H4' 0.9500 . ?
C5' C6' 1.392(2) . ?

loop_
_geom_torsion_atom_site_label_1
_geom_torsion_atom_site_label_2
_geom_torsion_atom_site_label_3
_geom_torsion_atom_site_label_4
_geom_torsion
_geom_torsion_site_symmetry_1
_geom_torsion_site_symmetry_2
_geom_torsion_site_symmetry_3
_geom_torsion_site_symmetry_4
_geom_torsion_publ_flag
C6 C1 C2 C3 -2.2(2) . . . . ?
C1' C1 C2 C3 177.35(13) . . . . ?
C1 C2 C3 C4 0.9(2) . . . . ?
C2 C3 C4 C5 1.5(2) . . . . ?
C2 C3 C4 Cl1 -177.15(11) . . . . ?
C3 C4 C5 C6 -2.5(2) . . . . ?
Cl1 C4 C5 C6 176.09(11) . . . . ?
C4 C5 C6 C1 1.2(2) . . . . ?
C2 C1 C6 C5 1.0(2) . . . . ?
C1' C1 C6 C5 -178.46(13) . . . . ?
C2 C1 C1' C2' -107.22(17) . . . . ?
C6 C1 C1' C2' 72.28(19) . . . . ?
C2 C1 C1' C6' 74.07(19) . . . . ?
C6 C1 C1' C6' -106.44(17) . . . . ?
C6' C1' C2' C3' 1.0(2) . . . . ?
C1 C1' C2' C3' -177.71(13) . . . . ?
C6' C1' C2' Cl1' -178.54(11) . . . . ?
C1 C1' C2' Cl1' 2.7(2) . . . . ?
C1' C2' C3' O1' 178.81(13) . . . . ?
Cl1' C2' C3' O1' -1.6(2) . . . . ?
C1' C2' C3' C4' -0.8(2) . . . . ?
Cl1' C2' C3' C4' 178.79(11) . . . . ?
O1' C3' C4' C5' -179.15(13) . . . . ?
C2' C3' C4' C5' 0.5(2) . . . . ?
C3' C4' C5' C6' -0.4(2) . . . . ?
C3' C4' C5' Cl2' 178.01(11) . . . . ?
C4' C5' C6' O2' 179.93(14) . . . . ?
Cl2' C5' C6' O2' 1.51(19) . . . . ?
C4' C5' C6' C1' 0.7(2) . . . . ?
Cl2' C5' C6' C1' -177.76(11) . . . . ?
C2' C1' C6' O2' 179.83(13) . . . . ?
C1 C1' C6' O2' -1.4(2) . . . . ?
C2' C1' C6' C5' -0.9(2) . . . . ?
C1 C1' C6' C5' 177.80(13) . . . . ?

loop_
_cod_related_entry_id
_cod_related_entry_database
_cod_related_entry_code
1 ChemSpider 30658783
